data_7002670
loop_
_publ_author_name
'Roy, Partha'
'Nandi, Mahasweta'
'Manassero, Mario'
'Ricc\'o, Mauro'
'Mazzani, Marcello'
'Bhaumik, Asim'
'Banerjee, Pradyot'

_publ_section_title
;
 Four \m4-oxo-bridged copper(ii) complexes: magnetic properties and
 catalytic applications in liquid phase partial oxidation reactions
;
_journal_issue 43
_journal_name_full 'Dalton Transactions'
_journal_page_first 9543
_journal_page_last 9554
_journal_paper_doi 10.1039/b913556a
_journal_year 2009
_chemical_formula_sum 'C58 H50 Cu4 F12 N4 O11'
_chemical_formula_weight 1461.21
_space_group_IT_number 2
_symmetry_cell_setting triclinic
_symmetry_space_group_name_Hall '-P 1'
_symmetry_space_group_name_H-M 'P -1'
_audit_creation_date 07-11-13
_audit_creation_method 'from The Personal SDP version 2.1.1'
_cell_angle_alpha 111.009(1)
_cell_angle_beta 96.640(1)
_cell_angle_gamma 95.800(1)
_cell_formula_units_Z 2
_cell_length_a 12.5687(7)
_cell_length_b 15.4115(9)
_cell_length_c 17.0077(10)
_cell_measurement_reflns_used 8087
_cell_measurement_temperature 296
_cell_measurement_theta_max 28
_cell_measurement_theta_min 3
_cell_volume 3018.5(3)
_computing_cell_refinement 'SMART (Bruker)'
_computing_data_collection 'SMART (Bruker)'
_computing_data_reduction 'SAINT (Bruker)'
_computing_structure_refinement ' Full-matrix least-squares (The Personal SDP, 1991)'
_computing_structure_solution ' SHELXS-86 (Sheldrick, 1986) as implemented in The Personal SDP'
_diffrn_ambient_temperature 296
_diffrn_measurement_device 'SMART (Bruker)'
_diffrn_measurement_method omega
_diffrn_radiation_detector 'SMART CCD area detector'
_diffrn_radiation_monochromator graphite
_diffrn_radiation_source 'fine-focus sealed tube'
_diffrn_radiation_type Mo-K\a
_diffrn_radiation_wavelength 0.71073
_diffrn_reflns_limit_h_max 16
_diffrn_reflns_limit_h_min -17
_diffrn_reflns_limit_k_max 19
_diffrn_reflns_limit_k_min -21
_diffrn_reflns_limit_l_max 23
_diffrn_reflns_limit_l_min -23
_diffrn_reflns_reduction_process SAINT
_diffrn_reflns_theta_max 28.00
_diffrn_reflns_theta_min 3.00
_diffrn_standards_decay_% 0.00
_diffrn_standards_number 247
_exptl_absorpt_coefficient_mu 1.490
_exptl_absorpt_correction_T_max 1.000
_exptl_absorpt_correction_T_min 0.833
_exptl_absorpt_correction_type empirical
_exptl_absorpt_process_details ' SADABS'
_exptl_crystal_colour green
_exptl_crystal_density_diffrn 1.608
_exptl_crystal_description prism
_exptl_crystal_F_000 1476
_exptl_crystal_size_max 0.450
_exptl_crystal_size_mid 0.250
_exptl_crystal_size_min 0.150
_refine_diff_density_max 1.330
_refine_diff_density_min -1.036
_refine_ls_goodness_of_fit_all 1.070
_refine_ls_goodness_of_fit_obs 1.070
_refine_ls_hydrogen_treatment noref
_refine_ls_matrix_type full
_refine_ls_number_constraints 0
_refine_ls_number_parameters 802
_refine_ls_number_reflns 14676
_refine_ls_number_restraints 0
_refine_ls_R_factor_all 0.078
_refine_ls_R_factor_obs 0.078
_refine_ls_shift/esd_max 0.093
_refine_ls_shift/esd_mean 0.004
_refine_ls_structure_factor_coef Fsqd
_refine_ls_weighting_scheme calc
_refine_ls_wR_factor_obs 0.117
_cod_data_source_file b913556a.txt
_cod_data_source_block compound_3
_cod_database_code 7002670
_diffrn_reflns_number_total 36534
_diffrn_reflns_number_independent 14676
_r_int 0.0314
_total_number_of_frames 2460
_time_per_frame_seconds 25
_frame_width_degrees 0.30
_detector_sample_distance_cm 6.00
_conventional_r1_(i>2\s(i)) 0.048
_reflections_with_i>2\s(i) 7998
_refine_diff_density_esd 0.271

loop_
_symmetry_equiv_pos_as_xyz
+x,+y,+z
-x,-y,-z

loop_
_atom_site_aniso_label
_atom_site_aniso_U_11
_atom_site_aniso_U_22
_atom_site_aniso_U_33
_atom_site_aniso_U_12
_atom_site_aniso_U_13
_atom_site_aniso_U_23
_atom_site_aniso_type_symbol
Cu1 0.0427(2) 0.0455(2) 0.0414(2) 0.0087(2) 0.0079(2) 0.0210(1) Cu
Cu2 0.0441(2) 0.0443(2) 0.0441(2) 0.0076(2) 0.0037(2) 0.0188(2) Cu
Cu3 0.0373(2) 0.0474(2) 0.0414(2) 0.0000(2) 0.0031(2) 0.0200(1) Cu
Cu4 0.0388(2) 0.0545(2) 0.0407(2) -0.0006(2) 0.0058(2) 0.0195(2) Cu
F1 0.100(2) 0.143(3) 0.116(2) 0.001(2) 0.044(2) 0.011(2) F
F2 0.082(2) 0.192(3) 0.137(2) 0.041(2) 0.038(2) 0.074(2) F
F3 0.100(2) 0.103(2) 0.265(4) -0.038(2) 0.058(2) 0.030(2) F
F4 0.330(5) 0.216(3) 0.067(2) 0.141(3) 0.013(3) 0.021(2) F
F5 0.192(3) 0.101(2) 0.135(3) -0.001(2) 0.022(3) -0.027(2) F
F6 0.208(2) 0.339(4) 0.136(2) -0.187(2) 0.129(1) -0.110(3) F
F7 0.122(3) 0.401(4) 0.203(2) -0.031(3) -0.053(2) 0.208(2) F
F8 0.256(4) 0.143(2) 0.312(4) 0.052(2) -0.117(3) 0.104(2) F
F9 0.187(3) 0.115(2) 0.222(3) -0.054(2) -0.107(3) 0.054(2) F
F10 0.121(2) 0.102(2) 0.336(5) -0.049(2) 0.102(2) -0.014(3) F
F11 0.185(4) 0.162(3) 0.206(4) -0.064(3) -0.005(3) -0.008(3) F
F12 0.201(4) 0.206(2) 0.398(3) -0.105(2) -0.068(3) 0.231(2) F
O1 0.039(1) 0.045(1) 0.038(1) 0.008(1) 0.0062(9) 0.0192(8) O
O2 0.062(1) 0.050(1) 0.035(1) 0.019(1) 0.009(1) 0.0150(9) O
O3 0.041(1) 0.063(1) 0.035(1) -0.007(1) 0.0036(9) 0.0187(9) O
O4 0.049(1) 0.067(1) 0.076(1) -0.004(1) -0.009(1) 0.0461(9) O
O5 0.059(1) 0.056(1) 0.048(1) -0.014(1) -0.008(1) 0.0276(9) O
O6 0.067(1) 0.050(1) 0.051(1) 0.004(1) 0.021(1) 0.017(1) O
O7 0.058(1) 0.062(1) 0.083(1) 0.008(1) 0.033(1) 0.030(1) O
O8 0.064(2) 0.051(1) 0.053(1) 0.000(1) -0.004(1) 0.0256(9) O
O9 0.054(1) 0.062(1) 0.070(1) -0.004(1) -0.016(1) 0.029(1) O
O10 0.063(2) 0.104(2) 0.131(2) 0.014(2) 0.029(2) 0.054(2) O
O11 0.083(2) 0.101(2) 0.071(2) -0.022(2) 0.035(1) 0.006(2) O
N1 0.037(1) 0.048(1) 0.056(1) 0.008(1) 0.009(1) 0.029(1) N
N2 0.045(2) 0.047(1) 0.056(2) 0.007(1) 0.007(1) 0.019(1) N
N3 0.032(1) 0.039(1) 0.050(1) 0.002(1) 0.006(1) 0.019(1) N
N4 0.038(1) 0.044(1) 0.047(1) 0.002(1) 0.009(1) 0.019(1) N
C1 0.037(2) 0.057(2) 0.039(2) 0.002(2) 0.006(1) 0.019(1) C
C2 0.040(2) 0.057(2) 0.045(2) 0.002(2) 0.002(1) 0.023(1) C
C3 0.058(2) 0.085(2) 0.045(2) 0.006(2) 0.005(2) 0.031(2) C
C4 0.078(3) 0.098(3) 0.041(2) 0.015(2) 0.012(2) 0.028(2) C
C5 0.063(2) 0.073(2) 0.048(2) 0.006(2) 0.017(2) 0.007(2) C
C6 0.044(2) 0.057(2) 0.044(2) 0.006(2) 0.007(2) 0.016(1) C
C7 0.036(2) 0.060(2) 0.057(2) 0.002(2) 0.002(2) 0.031(1) C
C8 0.053(2) 0.060(2) 0.071(2) 0.018(2) 0.014(2) 0.038(1) C
C9 0.059(2) 0.056(2) 0.062(2) 0.011(2) 0.008(2) 0.032(1) C
C10 0.064(2) 0.049(2) 0.063(2) 0.006(2) 0.016(2) 0.022(2) C
C11 0.065(2) 0.066(2) 0.079(2) 0.001(2) 0.009(2) 0.029(2) C
C12 0.100(4) 0.056(2) 0.138(4) -0.010(3) -0.012(3) 0.029(2) C
C13 0.107(4) 0.054(3) 0.199(6) 0.024(3) -0.014(4) 0.015(3) C
C14 0.080(3) 0.055(2) 0.147(4) 0.023(2) 0.005(3) 0.022(3) C
C15 0.047(2) 0.051(2) 0.053(2) 0.007(2) 0.011(2) 0.008(2) C
C16 0.054(2) 0.044(2) 0.074(2) 0.006(2) 0.004(2) 0.019(2) C
C17 0.055(2) 0.044(2) 0.098(3) 0.011(2) 0.009(2) 0.030(2) C
C18 0.053(2) 0.048(2) 0.116(3) 0.004(2) 0.004(2) 0.032(2) C
C19 0.054(2) 0.062(2) 0.155(4) 0.000(2) -0.009(3) 0.052(2) C
C20 0.058(3) 0.097(3) 0.203(5) 0.009(2) 0.000(3) 0.070(3) C
C21 0.062(3) 0.130(4) 0.194(5) 0.013(3) 0.040(3) 0.067(3) C
C22 0.069(3) 0.109(3) 0.129(3) 0.025(3) 0.032(3) 0.057(2) C
C23 0.048(2) 0.049(2) 0.051(2) 0.000(2) 0.000(2) 0.019(1) C
C24 0.052(2) 0.052(2) 0.065(2) 0.003(2) 0.007(2) 0.014(2) C
C25 0.099(3) 0.057(2) 0.096(3) 0.024(2) 0.028(2) 0.036(2) C
C26 0.157(4) 0.079(2) 0.109(3) 0.035(3) 0.049(3) 0.067(2) C
C27 0.116(3) 0.067(2) 0.072(2) 0.029(2) 0.036(2) 0.038(2) C
C28 0.038(2) 0.046(2) 0.050(2) -0.001(2) 0.008(1) 0.018(1) C
C29 0.036(2) 0.044(2) 0.060(2) -0.002(2) 0.006(2) 0.020(1) C
C30 0.038(2) 0.040(2) 0.045(2) 0.005(1) 0.009(1) 0.017(1) C
C31 0.036(2) 0.049(2) 0.038(1) 0.009(1) 0.007(1) 0.018(1) C
C32 0.042(2) 0.048(2) 0.048(2) 0.011(1) 0.010(1) 0.022(1) C
C33 0.045(2) 0.058(2) 0.040(2) 0.016(2) 0.009(1) 0.018(1) C
C34 0.041(2) 0.048(2) 0.046(2) 0.008(2) 0.003(2) 0.013(1) C
C35 0.036(2) 0.042(2) 0.039(2) 0.005(1) 0.005(1) 0.014(1) C
C36 0.038(2) 0.041(2) 0.039(2) 0.007(1) 0.004(1) 0.016(1) C
C37 0.037(2) 0.041(2) 0.052(2) 0.003(1) 0.006(1) 0.018(1) C
C38 0.035(2) 0.046(2) 0.061(2) -0.001(2) 0.010(2) 0.020(1) C
C39 0.049(2) 0.046(2) 0.044(2) 0.008(2) 0.013(1) 0.017(1) C
C40 0.062(2) 0.057(2) 0.051(2) -0.002(2) 0.014(2) 0.021(1) C
C41 0.101(3) 0.050(2) 0.064(2) -0.012(2) 0.018(2) 0.024(2) C
C42 0.116(4) 0.053(2) 0.093(3) 0.013(2) 0.029(3) 0.032(2) C
C43 0.091(3) 0.082(2) 0.115(3) 0.037(2) 0.030(2) 0.058(2) C
C44 0.065(2) 0.059(2) 0.087(2) 0.008(2) 0.013(2) 0.035(2) C
C45 0.161(5) 0.149(4) 0.042(2) 0.036(4) 0.020(3) 0.032(2) C
C46 0.083(3) 0.085(3) 0.092(3) -0.010(3) 0.022(2) 0.025(2) C
C47 0.143(5) 0.106(3) 0.145(4) 0.002(3) -0.021(4) 0.068(3) C
C48 0.160(5) 0.055(3) 0.057(3) -0.006(3) -0.010(3) 0.002(2) C
C49 0.060(2) 0.098(3) 0.039(2) 0.013(2) 0.008(2) 0.015(2) C
C50 0.201(5) 0.074(3) 0.113(4) -0.065(3) 0.047(3) 0.009(3) C
C51 0.035(2) 0.068(2) 0.050(2) 0.003(2) 0.003(1) 0.030(1) C
C52 0.101(3) 0.096(3) 0.062(2) -0.037(3) -0.027(2) 0.041(2) C
C53 0.052(2) 0.054(2) 0.058(2) 0.015(2) 0.015(2) 0.021(1) C
C54 0.128(4) 0.064(3) 0.085(3) 0.001(3) 0.054(2) 0.000(2) C
C55 0.056(2) 0.059(2) 0.052(2) 0.013(2) 0.002(2) 0.029(1) C
C56 0.108(4) 0.095(2) 0.078(2) 0.001(3) -0.004(2) 0.060(2) C
C57 0.043(2) 0.068(2) 0.087(3) -0.009(2) 0.003(2) 0.018(2) C
C58 0.099(3) 0.114(3) 0.080(2) 0.023(3) 0.046(2) 0.055(2) C

loop_
_atom_site_label
_atom_site_fract_x
_atom_site_fract_y
_atom_site_fract_z
_atom_site_occupancy
_atom_site_U_iso_or_equiv
_atom_site_thermal_displace_type
_atom_site_type_symbol
Cu1 -0.32599(3) 0.49125(3) 0.17123(2) 1.00 0.0416(2) Uani Cu
Cu2 -0.24546(3) 0.30872(3) 0.15305(2) 1.00 0.0438(2) Uani Cu
Cu3 -0.38944(3) 0.40478(3) 0.30503(2) 1.00 0.0419(2) Uani Cu
Cu4 -0.15656(3) 0.48346(3) 0.32023(2) 1.00 0.0448(2) Uani Cu
F1 0.0132(2) 0.7193(2) 0.0827(2) 1.00 0.129(2) Uani F
F2 0.0455(2) 0.7376(2) 0.2111(2) 1.00 0.130(2) Uani F
F3 0.0697(2) 0.8547(2) 0.1750(3) 1.00 0.168(2) Uani F
F4 -0.5726(4) 0.0203(3) 0.0815(2) 1.00 0.208(3) Uani F
F5 -0.5232(3) -0.0831(2) 0.1075(2) 1.00 0.165(2) Uani F
F6 -0.4117(3) 0.0256(3) 0.1154(2) 1.00 0.293(2) Uani F
F7 0.0437(3) 0.1023(3) 0.3170(2) 1.00 0.227(3) Uani F
F8 0.1728(4) 0.0550(2) 0.2703(3) 1.00 0.244(3) Uani F
F9 0.1823(3) 0.1944(2) 0.3264(2) 1.00 0.195(2) Uani F
F10 0.3131(3) 0.9127(2) 0.4532(3) 1.00 0.213(3) Uani F
F11 0.2439(4) 0.9857(3) 0.5499(3) 1.00 0.217(3) Uani F
F12 0.2211(4) 1.0141(2) 0.4480(3) 1.00 0.256(3) Uani F
O1 -0.2830(2) 0.4188(1) 0.2365(1) 1.00 0.0394(9) Uani O
O2 -0.2896(2) 0.3796(1) 0.0808(1) 1.00 0.048(1) Uani O
O3 -0.2629(2) 0.4720(2) 0.3940(1) 1.00 0.048(1) Uani O
O4 -0.5063(2) 0.4193(2) 0.1312(1) 1.00 0.061(1) Uani O
O5 -0.5010(2) 0.3298(2) 0.2088(1) 1.00 0.055(1) Uani O
O6 -0.3248(2) 0.6053(2) 0.2698(1) 1.00 0.056(1) Uani O
O7 -0.4419(2) 0.5536(2) 0.3381(2) 1.00 0.065(1) Uani O
O8 -0.2493(2) 0.2376(2) 0.2256(1) 1.00 0.056(1) Uani O
O9 -0.1227(2) 0.3361(2) 0.3322(2) 1.00 0.064(1) Uani O
O10 -0.0702(2) 0.3721(2) 0.1605(2) 1.00 0.095(2) Uani O
O11 -0.0791(2) 0.5167(2) 0.2389(2) 1.00 0.093(2) Uani O
N1 -0.3548(2) 0.5523(2) 0.0885(2) 1.00 0.044(1) Uani N
N2 -0.2294(2) 0.2001(2) 0.0507(2) 1.00 0.050(1) Uani N
N3 -0.4637(2) 0.3694(2) 0.3895(2) 1.00 0.040(1) Uani N
N4 -0.0537(2) 0.5707(2) 0.4206(2) 1.00 0.042(1) Uani N
C1 -0.2979(3) 0.3578(2) -0.0019(2) 1.00 0.045(1) Uani C
C2 -0.3291(3) 0.4228(2) -0.0382(2) 1.00 0.047(2) Uani C
C3 -0.3361(3) 0.3978(3) -0.1274(2) 1.00 0.061(2) Uani C
C4 -0.3159(3) 0.3124(3) -0.1798(2) 1.00 0.072(2) Uani C
C5 -0.2881(3) 0.2494(3) -0.1437(2) 1.00 0.066(2) Uani C
C6 -0.2778(3) 0.2697(2) -0.0557(2) 1.00 0.049(2) Uani C
C7 -0.3565(3) 0.5130(2) 0.0079(2) 1.00 0.049(2) Uani C
C8 -0.3891(3) 0.6462(2) 0.1172(2) 1.00 0.056(2) Uani C
C9 -0.2954(3) 0.7254(2) 0.1494(2) 1.00 0.056(2) Uani C
C10 -0.1909(3) 0.7146(2) 0.1418(2) 1.00 0.058(2) Uani C
C11 -0.1094(3) 0.7915(3) 0.1676(3) 1.00 0.071(2) Uani C
C12 -0.1342(4) 0.8805(3) 0.2022(3) 1.00 0.104(3) Uani C
C13 -0.2406(5) 0.8915(3) 0.2114(4) 1.00 0.132(4) Uani C
C14 -0.3203(4) 0.8149(3) 0.1856(3) 1.00 0.099(3) Uani C
C15 -0.2471(3) 0.1973(2) -0.0266(2) 1.00 0.053(2) Uani C
C16 -0.1971(3) 0.1148(2) 0.0613(2) 1.00 0.058(2) Uani C
C17 -0.0766(3) 0.1257(2) 0.0908(3) 1.00 0.065(2) Uani C
C18 -0.0384(3) 0.1216(3) 0.1683(3) 1.00 0.073(2) Uani C
C19 0.0731(3) 0.1252(3) 0.1939(3) 1.00 0.090(2) Uani C
C20 0.1429(4) 0.1331(3) 0.1405(4) 1.00 0.116(3) Uani C
C21 0.1067(4) 0.1357(4) 0.0642(4) 1.00 0.125(3) Uani C
C22 -0.0044(4) 0.1332(3) 0.0385(3) 1.00 0.096(3) Uani C
C23 -0.5294(3) 0.1516(2) 0.2489(2) 1.00 0.050(2) Uani C
C24 -0.5135(3) 0.0581(3) 0.2228(2) 1.00 0.059(2) Uani C
C25 -0.5097(4) 0.0127(3) 0.2781(3) 1.00 0.080(2) Uani C
C26 -0.5217(5) 0.0613(3) 0.3616(3) 1.00 0.103(3) Uani C
C27 -0.5394(4) 0.1533(3) 0.3876(2) 1.00 0.078(2) Uani C
C28 -0.5431(3) 0.2001(2) 0.3321(2) 1.00 0.045(1) Uani C
C29 -0.5654(3) 0.3001(2) 0.3606(2) 1.00 0.047(2) Uani C
C30 -0.4323(3) 0.4064(2) 0.4706(2) 1.00 0.040(1) Uani C
C31 -0.3340(2) 0.4694(2) 0.5167(2) 1.00 0.040(1) Uani C
C32 -0.3200(3) 0.4991(2) 0.6053(2) 1.00 0.044(1) Uani C
C33 -0.2271(3) 0.5572(2) 0.6585(2) 1.00 0.047(2) Uani C
C34 -0.1469(3) 0.5843(2) 0.6194(2) 1.00 0.046(2) Uani C
C35 -0.1557(2) 0.5558(2) 0.5300(2) 1.00 0.039(1) Uani C
C36 -0.2516(3) 0.4984(2) 0.4775(2) 1.00 0.040(1) Uani C
C37 -0.0652(3) 0.5892(2) 0.4984(2) 1.00 0.044(1) Uani C
C38 0.0481(3) 0.6195(2) 0.4083(2) 1.00 0.048(2) Uani C
C39 0.0383(3) 0.7171(2) 0.4108(2) 1.00 0.046(2) Uani C
C40 0.1301(3) 0.7835(2) 0.4356(2) 1.00 0.057(2) Uani C
C41 0.1251(4) 0.8735(3) 0.4381(2) 1.00 0.072(2) Uani C
C42 0.0286(4) 0.8992(3) 0.4158(3) 1.00 0.085(2) Uani C
C43 -0.0641(4) 0.8316(3) 0.3885(3) 1.00 0.087(2) Uani C
C44 -0.0595(3) 0.7424(3) 0.3868(3) 1.00 0.068(2) Uani C
C45 -0.3210(5) 0.2882(4) -0.2755(3) 1.00 0.118(3) Uani C
C46 0.0030(4) 0.7754(3) 0.1582(3) 1.00 0.090(2) Uani C
C47 0.1183(5) 0.1231(4) 0.2777(4) 1.00 0.130(4) Uani C
C48 -0.4939(5) 0.0087(3) 0.1343(3) 1.00 0.100(3) Uani C
C49 -0.2157(3) 0.5895(3) 0.7543(2) 1.00 0.068(2) Uani C
C50 0.2295(5) 0.9411(3) 0.4688(3) 1.00 0.142(3) Uani C
C51 -0.5333(3) 0.3472(2) 0.1429(2) 1.00 0.049(2) Uani C
C52 -0.6102(4) 0.2680(3) 0.0751(2) 1.00 0.091(2) Uani C
C53 -0.3833(3) 0.6152(2) 0.3281(2) 1.00 0.054(2) Uani C
C54 -0.3729(4) 0.7158(3) 0.3910(3) 1.00 0.097(3) Uani C
C55 -0.1913(3) 0.2662(2) 0.3001(2) 1.00 0.054(2) Uani C
C56 -0.2152(4) 0.2036(3) 0.3490(2) 1.00 0.089(2) Uani C
C57 -0.0534(3) 0.4608(3) 0.1793(3) 1.00 0.071(2) Uani C
C58 0.0050(4) 0.4869(3) 0.1172(3) 1.00 0.090(2) Uani C
H1 -0.3559 0.4427 -0.1522 1.00 0.0675 Uiso H
H2 -0.2751 0.1882 -0.1807 1.00 0.0720 Uiso H
H3 -0.3791 0.5489 -0.0260 1.00 0.0540 Uiso H
H4 -0.4307 0.6516 0.1629 1.00 0.0618 Uiso H
H5 -0.4343 0.6518 0.0696 1.00 0.0618 Uiso H
H6 -0.1727 0.6518 0.1177 1.00 0.0639 Uiso H
H7 -0.0781 0.9349 0.2198 1.00 0.1145 Uiso H
H8 -0.2590 0.9542 0.2365 1.00 0.1445 Uiso H
H9 -0.3944 0.8235 0.1929 1.00 0.1087 Uiso H
H10 -0.2386 0.1388 -0.0708 1.00 0.0587 Uiso H
H11 -0.2170 0.0623 0.0070 1.00 0.0645 Uiso H
H12 -0.2355 0.1020 0.1033 1.00 0.0645 Uiso H
H13 -0.0890 0.1162 0.2058 1.00 0.0805 Uiso H
H14 0.2201 0.1370 0.1579 1.00 0.1287 Uiso H
H15 0.1576 0.1394 0.0264 1.00 0.1378 Uiso H
H16 -0.0297 0.1367 -0.0162 1.00 0.1065 Uiso H
H17 -0.5309 0.1830 0.2086 1.00 0.0556 Uiso H
H18 -0.4987 -0.0526 0.2593 1.00 0.0877 Uiso H
H19 -0.5175 0.0303 0.4022 1.00 0.1130 Uiso H
H20 -0.5495 0.1858 0.4461 1.00 0.0866 Uiso H
H21 -0.6080 0.3084 0.3132 1.00 0.0520 Uiso H
H22 -0.6061 0.3116 0.4075 1.00 0.0520 Uiso H
H23 -0.4808 0.3898 0.5052 1.00 0.0446 Uiso H
H24 -0.3774 0.4786 0.6311 1.00 0.0488 Uiso H
H25 -0.0816 0.6249 0.6550 1.00 0.0508 Uiso H
H26 -0.0057 0.6307 0.5412 1.00 0.0482 Uiso H
H27 0.0658 0.5826 0.3533 1.00 0.0527 Uiso H
H28 0.1060 0.6241 0.4532 1.00 0.0527 Uiso H
H29 0.1995 0.7668 0.4516 1.00 0.0627 Uiso H
H30 0.0248 0.9629 0.4189 1.00 0.0934 Uiso H
H31 -0.1328 0.8479 0.3705 1.00 0.0958 Uiso H
H32 -0.1252 0.6967 0.3686 1.00 0.0753 Uiso H
H33 -0.3576 0.3329 -0.2945 1.00 0.1248 Uiso H
H34 -0.2464 0.2933 -0.2885 1.00 0.1248 Uiso H
H35 -0.3577 0.2255 -0.3080 1.00 0.1248 Uiso H
H36 -0.2838 0.6082 0.7718 1.00 0.0758 Uiso H
H37 -0.2011 0.5379 0.7737 1.00 0.0758 Uiso H
H38 -0.1580 0.6418 0.7828 1.00 0.0758 Uiso H
H39 -0.5712 0.2354 0.0298 1.00 0.0978 Uiso H
H40 -0.6412 0.2222 0.0972 1.00 0.0978 Uiso H
H41 -0.6710 0.2898 0.0492 1.00 0.0978 Uiso H
H42 -0.3560 0.7601 0.3619 1.00 0.1060 Uiso H
H43 -0.4381 0.7300 0.4148 1.00 0.1060 Uiso H
H44 -0.3123 0.7306 0.4383 1.00 0.1060 Uiso H
H45 -0.1508 0.1846 0.3708 1.00 0.0966 Uiso H
H46 -0.2500 0.2380 0.3984 1.00 0.0966 Uiso H
H47 -0.2669 0.1478 0.3130 1.00 0.0966 Uiso H
H48 -0.0236 0.4431 0.0580 1.00 0.0977 Uiso H
H49 -0.0058 0.5502 0.1202 1.00 0.0977 Uiso H
H50 0.0818 0.4855 0.1282 1.00 0.0977 Uiso H

loop_
_atom_type_symbol
_atom_type_oxidation_number
_atom_type_number_in_cell
_atom_type_scat_dispersion_real
_atom_type_scat_dispersion_imag
_atom_type_scat_source
Cu 0 8 0.2630 1.2660 'International Tables Vol IV Table 2.2A'
F 0 24 0.0140 0.0100 'International Tables Vol IV Table 2.2A'
O 0 22 0.0080 0.0060 'International Tables Vol IV Table 2.2A'
N 0 8 0.0040 0.0030 'International Tables Vol IV Table 2.2A'
C 0 116 0.0020 0.0020 'International Tables Vol IV Table 2.2A'
H 0 100 0.0000 0.0000 'International Tables Vol IV Table 2.2A'

loop_
_geom_angle_atom_site_label_1
_geom_angle_atom_site_label_2
_geom_angle_atom_site_label_3
_geom_angle
_geom_angle_site_symmetry_1
_geom_angle_site_symmetry_2
_geom_angle_site_symmetry_3
_geom_angle_publ_flag
O1 Cu1 O2 79.2(1) 1_555 1_555 1_555 yes
O1 Cu1 O4 95.6(1) 1_555 1_555 1_555 yes
O1 Cu1 O6 95.0(1) 1_555 1_555 1_555 yes
O1 Cu1 N1 169.4(1) 1_555 1_555 1_555 yes
O2 Cu1 O4 87.8(1) 1_555 1_555 1_555 yes
O2 Cu1 O6 166.3(1) 1_555 1_555 1_555 yes
O2 Cu1 N1 91.0(1) 1_555 1_555 1_555 yes
O4 Cu1 O6 105.2(1) 1_555 1_555 1_555 yes
O4 Cu1 N1 87.7(1) 1_555 1_555 1_555 yes
O6 Cu1 N1 93.8(1) 1_555 1_555 1_555 yes
O1 Cu2 O2 79.0(1) 1_555 1_555 1_555 yes
O1 Cu2 O8 93.8(1) 1_555 1_555 1_555 yes
O1 Cu2 O10 96.0(1) 1_555 1_555 1_555 yes
O1 Cu2 N2 168.3(1) 1_555 1_555 1_555 yes
O2 Cu2 O8 162.3(1) 1_555 1_555 1_555 yes
O2 Cu2 O10 87.5(1) 1_555 1_555 1_555 yes
O2 Cu2 N2 90.8(1) 1_555 1_555 1_555 yes
O8 Cu2 O10 109.5(1) 1_555 1_555 1_555 yes
O8 Cu2 N2 94.4(1) 1_555 1_555 1_555 yes
O10 Cu2 N2 89.1(1) 1_555 1_555 1_555 yes
O1 Cu3 O3 79.2(1) 1_555 1_555 1_555 yes
O1 Cu3 O5 95.0(1) 1_555 1_555 1_555 yes
O1 Cu3 O7 97.7(1) 1_555 1_555 1_555 yes
O1 Cu3 N3 161.3(1) 1_555 1_555 1_555 yes
O3 Cu3 O5 172.6(1) 1_555 1_555 1_555 yes
O3 Cu3 O7 84.6(1) 1_555 1_555 1_555 yes
O3 Cu3 N3 90.4(1) 1_555 1_555 1_555 yes
O5 Cu3 O7 100.8(1) 1_555 1_555 1_555 yes
O5 Cu3 N3 94.0(1) 1_555 1_555 1_555 yes
O7 Cu3 N3 96.7(1) 1_555 1_555 1_555 yes
O1 Cu4 O3 79.0(1) 1_555 1_555 1_555 yes
O1 Cu4 O9 90.0(1) 1_555 1_555 1_555 yes
O1 Cu4 O11 93.6(1) 1_555 1_555 1_555 yes
O1 Cu4 N4 165.1(1) 1_555 1_555 1_555 yes
O3 Cu4 O9 80.5(1) 1_555 1_555 1_555 yes
O3 Cu4 O11 163.8(1) 1_555 1_555 1_555 yes
O3 Cu4 N4 90.6(1) 1_555 1_555 1_555 yes
O9 Cu4 O11 114.2(1) 1_555 1_555 1_555 yes
O9 Cu4 N4 98.9(1) 1_555 1_555 1_555 yes
O11 Cu4 N4 93.6(1) 1_555 1_555 1_555 yes
Cu1 O1 Cu2 103.4(1) 1_555 1_555 1_555 yes
Cu1 O1 Cu3 111.2(1) 1_555 1_555 1_555 yes
Cu1 O1 Cu4 111.3(1) 1_555 1_555 1_555 yes
Cu2 O1 Cu3 119.6(1) 1_555 1_555 1_555 yes
Cu2 O1 Cu4 108.7(1) 1_555 1_555 1_555 yes
Cu3 O1 Cu4 102.8(1) 1_555 1_555 1_555 yes
Cu1 O2 Cu2 98.5(1) 1_555 1_555 1_555 yes
Cu1 O2 C1 130.4(2) 1_555 1_555 1_555 yes
Cu2 O2 C1 131.0(2) 1_555 1_555 1_555 yes
Cu3 O3 Cu4 99.0(1) 1_555 1_555 1_555 yes
Cu3 O3 C36 130.5(2) 1_555 1_555 1_555 yes
Cu4 O3 C36 130.4(2) 1_555 1_555 1_555 yes
Cu1 O4 C51 119.7(2) 1_555 1_555 1_555 yes
Cu3 O5 C51 127.9(2) 1_555 1_555 1_555 yes
Cu1 O6 C53 126.5(2) 1_555 1_555 1_555 yes
Cu3 O7 C53 119.0(2) 1_555 1_555 1_555 yes
Cu2 O8 C55 122.6(2) 1_555 1_555 1_555 yes
Cu4 O9 C55 120.4(3) 1_555 1_555 1_555 yes
Cu2 O10 C57 115.5(3) 1_555 1_555 1_555 yes
Cu4 O11 C57 123.4(3) 1_555 1_555 1_555 yes
Cu1 N1 C7 124.8(2) 1_555 1_555 1_555 yes
Cu1 N1 C8 119.6(2) 1_555 1_555 1_555 yes
C7 N1 C8 115.3(3) 1_555 1_555 1_555 yes
Cu2 N2 C15 124.5(3) 1_555 1_555 1_555 yes
Cu2 N2 C16 119.2(2) 1_555 1_555 1_555 yes
C15 N2 C16 116.4(3) 1_555 1_555 1_555 yes
Cu3 N3 C29 120.5(2) 1_555 1_555 1_555 yes
Cu3 N3 C30 124.1(2) 1_555 1_555 1_555 yes
C29 N3 C30 115.4(3) 1_555 1_555 1_555 yes
Cu4 N4 C37 125.3(2) 1_555 1_555 1_555 yes
Cu4 N4 C38 119.7(2) 1_555 1_555 1_555 yes
C37 N4 C38 115.1(2) 1_555 1_555 1_555 yes
O2 C1 C2 120.0(3) 1_555 1_555 1_555 yes
O2 C1 C6 120.9(3) 1_555 1_555 1_555 yes
C2 C1 C6 119.1(3) 1_555 1_555 1_555 yes
C1 C2 C3 118.7(3) 1_555 1_555 1_555 yes
C1 C2 C7 125.4(3) 1_555 1_555 1_555 yes
C3 C2 C7 115.9(4) 1_555 1_555 1_555 yes
C2 C3 C4 122.3(4) 1_555 1_555 1_555 yes
C2 C3 H1 118.9 1_555 1_555 1_555 yes
C4 C3 H1 118.9 1_555 1_555 1_555 yes
C3 C4 C5 118.2(4) 1_555 1_555 1_555 yes
C3 C4 C45 121.2(5) 1_555 1_555 1_555 yes
C5 C4 C45 120.6(4) 1_555 1_555 1_555 yes
C4 C5 C6 122.8(3) 1_555 1_555 1_555 yes
C4 C5 H2 118.6 1_555 1_555 1_555 yes
C6 C5 H2 118.6 1_555 1_555 1_555 yes
C1 C6 C5 118.9(4) 1_555 1_555 1_555 yes
C1 C6 C15 124.3(3) 1_555 1_555 1_555 yes
C5 C6 C15 116.8(3) 1_555 1_555 1_555 yes
N1 C7 C2 127.9(4) 1_555 1_555 1_555 yes
N1 C7 H3 116.0 1_555 1_555 1_555 yes
C2 C7 H3 116.0 1_555 1_555 1_555 yes
N1 C8 C9 113.1(3) 1_555 1_555 1_555 yes
N1 C8 H4 108.6 1_555 1_555 1_555 yes
N1 C8 H5 108.6 1_555 1_555 1_555 yes
C9 C8 H4 108.6 1_555 1_555 1_555 yes
C9 C8 H5 108.6 1_555 1_555 1_555 yes
H4 C8 H5 109.5 1_555 1_555 1_555 yes
C8 C9 C10 124.5(3) 1_555 1_555 1_555 yes
C8 C9 C14 116.4(3) 1_555 1_555 1_555 yes
C10 C9 C14 119.0(3) 1_555 1_555 1_555 yes
C9 C10 C11 121.4(3) 1_555 1_555 1_555 yes
C9 C10 H6 119.3 1_555 1_555 1_555 yes
C11 C10 H6 119.3 1_555 1_555 1_555 yes
C10 C11 C12 119.7(4) 1_555 1_555 1_555 yes
C10 C11 C46 119.0(4) 1_555 1_555 1_555 yes
C12 C11 C46 121.2(4) 1_555 1_555 1_555 yes
C11 C12 C13 118.9(4) 1_555 1_555 1_555 yes
C11 C12 H7 120.6 1_555 1_555 1_555 yes
C13 C12 H7 120.6 1_555 1_555 1_555 yes
C12 C13 C14 120.7(4) 1_555 1_555 1_555 yes
C12 C13 H8 119.6 1_555 1_555 1_555 yes
C14 C13 H8 119.6 1_555 1_555 1_555 yes
C9 C14 C13 120.2(4) 1_555 1_555 1_555 yes
C9 C14 H9 119.9 1_555 1_555 1_555 yes
C13 C14 H9 119.9 1_555 1_555 1_555 yes
N2 C15 C6 128.5(3) 1_555 1_555 1_555 yes
N2 C15 H10 115.8 1_555 1_555 1_555 yes
C6 C15 H10 115.8 1_555 1_555 1_555 yes
N2 C16 C17 112.3(3) 1_555 1_555 1_555 yes
N2 C16 H11 108.8 1_555 1_555 1_555 yes
N2 C16 H12 108.8 1_555 1_555 1_555 yes
C17 C16 H11 108.8 1_555 1_555 1_555 yes
C17 C16 H12 108.8 1_555 1_555 1_555 yes
H11 C16 H12 109.5 1_555 1_555 1_555 yes
C16 C17 C18 120.4(4) 1_555 1_555 1_555 yes
C16 C17 C22 120.6(4) 1_555 1_555 1_555 yes
C18 C17 C22 118.9(4) 1_555 1_555 1_555 yes
C17 C18 C19 120.9(4) 1_555 1_555 1_555 yes
C17 C18 H13 119.5 1_555 1_555 1_555 yes
C19 C18 H13 119.5 1_555 1_555 1_555 yes
C18 C19 C20 118.7(5) 1_555 1_555 1_555 yes
C18 C19 C47 122.9(5) 1_555 1_555 1_555 yes
C20 C19 C47 118.4(5) 1_555 1_555 1_555 yes
C19 C20 C21 121.0(5) 1_555 1_555 1_555 yes
C19 C20 H14 119.5 1_555 1_555 1_555 yes
C21 C20 H14 119.5 1_555 1_555 1_555 yes
C20 C21 C22 120.6(6) 1_555 1_555 1_555 yes
C20 C21 H15 119.7 1_555 1_555 1_555 yes
C22 C21 H15 119.7 1_555 1_555 1_555 yes
C17 C22 C21 119.9(5) 1_555 1_555 1_555 yes
C17 C22 H16 120.1 1_555 1_555 1_555 yes
C21 C22 H16 120.1 1_555 1_555 1_555 yes
C24 C23 C28 120.4(4) 1_555 1_555 1_555 yes
C24 C23 H17 119.8 1_555 1_555 1_555 yes
C28 C23 H17 119.8 1_555 1_555 1_555 yes
C23 C24 C25 121.2(3) 1_555 1_555 1_555 yes
C23 C24 C48 119.4(4) 1_555 1_555 1_555 yes
C25 C24 C48 119.3(4) 1_555 1_555 1_555 yes
C24 C25 C26 118.7(4) 1_555 1_555 1_555 yes
C24 C25 H18 120.7 1_555 1_555 1_555 yes
C26 C25 H18 120.7 1_555 1_555 1_555 yes
C25 C26 C27 120.6(5) 1_555 1_555 1_555 yes
C25 C26 H19 119.7 1_555 1_555 1_555 yes
C27 C26 H19 119.7 1_555 1_555 1_555 yes
C26 C27 C28 121.2(4) 1_555 1_555 1_555 yes
C26 C27 H20 119.4 1_555 1_555 1_555 yes
C28 C27 H20 119.4 1_555 1_555 1_555 yes
C23 C28 C27 118.0(3) 1_555 1_555 1_555 yes
C23 C28 C29 121.1(4) 1_555 1_555 1_555 yes
C27 C28 C29 120.8(3) 1_555 1_555 1_555 yes
N3 C29 C28 112.1(3) 1_555 1_555 1_555 yes
N3 C29 H21 108.8 1_555 1_555 1_555 yes
N3 C29 H22 108.8 1_555 1_555 1_555 yes
C28 C29 H21 108.8 1_555 1_555 1_555 yes
C28 C29 H22 108.8 1_555 1_555 1_555 yes
H21 C29 H22 109.5 1_555 1_555 1_555 yes
N3 C30 C31 128.0(3) 1_555 1_555 1_555 yes
N3 C30 H23 116.0 1_555 1_555 1_555 yes
C31 C30 H23 116.0 1_555 1_555 1_555 yes
C30 C31 C32 116.2(3) 1_555 1_555 1_555 yes
C30 C31 C36 124.1(3) 1_555 1_555 1_555 yes
C32 C31 C36 119.7(3) 1_555 1_555 1_555 yes
C31 C32 C33 122.9(3) 1_555 1_555 1_555 yes
C31 C32 H24 118.6 1_555 1_555 1_555 yes
C33 C32 H24 118.6 1_555 1_555 1_555 yes
C32 C33 C34 116.9(3) 1_555 1_555 1_555 yes
C32 C33 C49 121.4(3) 1_555 1_555 1_555 yes
C34 C33 C49 121.7(3) 1_555 1_555 1_555 yes
C33 C34 C35 122.9(3) 1_555 1_555 1_555 yes
C33 C34 H25 118.6 1_555 1_555 1_555 yes
C35 C34 H25 118.6 1_555 1_555 1_555 yes
C34 C35 C36 119.2(3) 1_555 1_555 1_555 yes
C34 C35 C37 116.7(2) 1_555 1_555 1_555 yes
C36 C35 C37 124.2(3) 1_555 1_555 1_555 yes
O3 C36 C31 121.0(2) 1_555 1_555 1_555 yes
O3 C36 C35 120.5(3) 1_555 1_555 1_555 yes
C31 C36 C35 118.5(3) 1_555 1_555 1_555 yes
N4 C37 C35 127.8(3) 1_555 1_555 1_555 yes
N4 C37 H26 116.1 1_555 1_555 1_555 yes
C35 C37 H26 116.1 1_555 1_555 1_555 yes
N4 C38 C39 112.8(3) 1_555 1_555 1_555 yes
N4 C38 H27 108.6 1_555 1_555 1_555 yes
N4 C38 H28 108.6 1_555 1_555 1_555 yes
C39 C38 H27 108.6 1_555 1_555 1_555 yes
C39 C38 H28 108.6 1_555 1_555 1_555 yes
H27 C38 H28 109.5 1_555 1_555 1_555 yes
C38 C39 C40 119.1(3) 1_555 1_555 1_555 yes
C38 C39 C44 122.6(3) 1_555 1_555 1_555 yes
C40 C39 C44 118.2(3) 1_555 1_555 1_555 yes
C39 C40 C41 121.1(4) 1_555 1_555 1_555 yes
C39 C40 H29 119.5 1_555 1_555 1_555 yes
C41 C40 H29 119.5 1_555 1_555 1_555 yes
C40 C41 C42 120.9(4) 1_555 1_555 1_555 yes
C40 C41 C50 116.6(4) 1_555 1_555 1_555 yes
C42 C41 C50 122.5(4) 1_555 1_555 1_555 yes
C41 C42 C43 118.3(4) 1_555 1_555 1_555 yes
C41 C42 H30 120.9 1_555 1_555 1_555 yes
C43 C42 H30 120.9 1_555 1_555 1_555 yes
C42 C43 C44 120.9(4) 1_555 1_555 1_555 yes
C42 C43 H31 119.5 1_555 1_555 1_555 yes
C44 C43 H31 119.5 1_555 1_555 1_555 yes
C39 C44 C43 120.5(4) 1_555 1_555 1_555 yes
C39 C44 H32 119.7 1_555 1_555 1_555 yes
C43 C44 H32 119.7 1_555 1_555 1_555 yes
C4 C45 H33 111.6 1_555 1_555 1_555 yes
C4 C45 H34 109.3 1_555 1_555 1_555 yes
C4 C45 H35 111.6 1_555 1_555 1_555 yes
H33 C45 H34 106.6 1_555 1_555 1_555 yes
H33 C45 H35 109.0 1_555 1_555 1_555 yes
H34 C45 H35 108.6 1_555 1_555 1_555 yes
F1 C46 F2 105.2(4) 1_555 1_555 1_555 yes
F1 C46 F3 106.5(4) 1_555 1_555 1_555 yes
F1 C46 C11 114.0(3) 1_555 1_555 1_555 yes
F2 C46 F3 105.2(4) 1_555 1_555 1_555 yes
F2 C46 C11 112.9(4) 1_555 1_555 1_555 yes
F3 C46 C11 112.4(4) 1_555 1_555 1_555 yes
F7 C47 F8 100.3(5) 1_555 1_555 1_555 yes
F7 C47 F9 110.5(5) 1_555 1_555 1_555 yes
F7 C47 C19 112.3(5) 1_555 1_555 1_555 yes
F8 C47 F9 104.0(5) 1_555 1_555 1_555 yes
F8 C47 C19 112.6(4) 1_555 1_555 1_555 yes
F9 C47 C19 115.7(5) 1_555 1_555 1_555 yes
F4 C48 F5 94.3(4) 1_555 1_555 1_555 yes
F4 C48 F6 109.3(5) 1_555 1_555 1_555 yes
F4 C48 C24 107.6(4) 1_555 1_555 1_555 yes
F5 C48 F6 110.3(5) 1_555 1_555 1_555 yes
F5 C48 C24 112.1(4) 1_555 1_555 1_555 yes
F6 C48 C24 120.1(4) 1_555 1_555 1_555 yes
C33 C49 H36 109.1 1_555 1_555 1_555 yes
C33 C49 H37 111.1 1_555 1_555 1_555 yes
C33 C49 H38 112.0 1_555 1_555 1_555 yes
H36 C49 H37 107.2 1_555 1_555 1_555 yes
H36 C49 H38 109.1 1_555 1_555 1_555 yes
H37 C49 H38 108.3 1_555 1_555 1_555 yes
F10 C50 F11 105.9(5) 1_555 1_555 1_555 yes
F10 C50 F12 110.3(6) 1_555 1_555 1_555 yes
F10 C50 C41 119.6(4) 1_555 1_555 1_555 yes
F11 C50 F12 96.6(4) 1_555 1_555 1_555 yes
F11 C50 C41 111.2(5) 1_555 1_555 1_555 yes
F12 C50 C41 110.7(5) 1_555 1_555 1_555 yes
O4 C51 O5 126.3(3) 1_555 1_555 1_555 yes
O4 C51 C52 119.8(3) 1_555 1_555 1_555 yes
O5 C51 C52 113.9(3) 1_555 1_555 1_555 yes
C51 C52 H39 108.9 1_555 1_555 1_555 yes
C51 C52 H40 111.9 1_555 1_555 1_555 yes
C51 C52 H41 112.7 1_555 1_555 1_555 yes
H39 C52 H40 108.0 1_555 1_555 1_555 yes
H39 C52 H41 107.6 1_555 1_555 1_555 yes
H40 C52 H41 107.5 1_555 1_555 1_555 yes
O6 C53 O7 126.9(3) 1_555 1_555 1_555 yes
O6 C53 C54 113.8(3) 1_555 1_555 1_555 yes
O7 C53 C54 119.2(4) 1_555 1_555 1_555 yes
C53 C54 H42 109.6 1_555 1_555 1_555 yes
C53 C54 H43 113.2 1_555 1_555 1_555 yes
C53 C54 H44 111.7 1_555 1_555 1_555 yes
H42 C54 H43 107.4 1_555 1_555 1_555 yes
H42 C54 H44 106.0 1_555 1_555 1_555 yes
H43 C54 H44 108.6 1_555 1_555 1_555 yes
O8 C55 O9 126.5(4) 1_555 1_555 1_555 yes
O8 C55 C56 113.5(3) 1_555 1_555 1_555 yes
O9 C55 C56 120.0(3) 1_555 1_555 1_555 yes
C55 C56 H45 112.8 1_555 1_555 1_555 yes
C55 C56 H46 109.3 1_555 1_555 1_555 yes
C55 C56 H47 110.3 1_555 1_555 1_555 yes
H45 C56 H46 108.0 1_555 1_555 1_555 yes
H45 C56 H47 109.4 1_555 1_555 1_555 yes
H46 C56 H47 106.9 1_555 1_555 1_555 yes
O10 C57 O11 124.6(5) 1_555 1_555 1_555 yes
O10 C57 C58 112.3(4) 1_555 1_555 1_555 yes
O11 C57 C58 123.0(4) 1_555 1_555 1_555 yes
C57 C58 H48 110.7 1_555 1_555 1_555 yes
C57 C58 H49 110.3 1_555 1_555 1_555 yes
C57 C58 H50 111.5 1_555 1_555 1_555 yes
H48 C58 H49 107.0 1_555 1_555 1_555 yes
H48 C58 H50 108.3 1_555 1_555 1_555 yes
H49 C58 H50 108.8 1_555 1_555 1_555 yes

loop_
_geom_bond_atom_site_label_1
_geom_bond_atom_site_label_2
_geom_bond_distance
_geom_bond_site_symmetry_1
_geom_bond_site_symmetry_2
_geom_bond_publ_flag
Cu1 O1 1.910(2) 1_555 1_555 yes
Cu1 O2 1.990(2) 1_555 1_555 yes
Cu1 O4 2.328(2) 1_555 1_555 yes
Cu1 O6 1.943(2) 1_555 1_555 yes
Cu1 N1 1.974(3) 1_555 1_555 yes
Cu2 O1 1.924(2) 1_555 1_555 yes
Cu2 O2 1.984(3) 1_555 1_555 yes
Cu2 O8 1.924(3) 1_555 1_555 yes
Cu2 O10 2.288(3) 1_555 1_555 yes
Cu2 N2 1.983(2) 1_555 1_555 yes
Cu3 O1 1.918(2) 1_555 1_555 yes
Cu3 O3 1.969(2) 1_555 1_555 yes
Cu3 O5 1.941(2) 1_555 1_555 yes
Cu3 O7 2.340(3) 1_555 1_555 yes
Cu3 N3 2.000(3) 1_555 1_555 yes
Cu4 O1 1.919(2) 1_555 1_555 yes
Cu4 O3 1.973(2) 1_555 1_555 yes
Cu4 O9 2.427(3) 1_555 1_555 yes
Cu4 O11 1.960(3) 1_555 1_555 yes
Cu4 N4 1.971(2) 1_555 1_555 yes
F1 C46 1.295(5) 1_555 1_555 yes
F2 C46 1.327(7) 1_555 1_555 yes
F3 C46 1.328(6) 1_555 1_555 yes
F4 C48 1.328(7) 1_555 1_555 yes
F5 C48 1.320(6) 1_555 1_555 yes
F6 C48 1.149(7) 1_555 1_555 yes
F7 C47 1.290(8) 1_555 1_555 yes
F8 C47 1.288(8) 1_555 1_555 yes
F9 C47 1.248(6) 1_555 1_555 yes
F10 C50 1.200(7) 1_555 1_555 yes
F11 C50 1.283(7) 1_555 1_555 yes
F12 C50 1.304(7) 1_555 1_555 yes
O2 C1 1.313(4) 1_555 1_555 yes
O3 C36 1.314(4) 1_555 1_555 yes
O4 C51 1.219(5) 1_555 1_555 yes
O5 C51 1.274(5) 1_555 1_555 yes
O6 C53 1.276(5) 1_555 1_555 yes
O7 C53 1.216(5) 1_555 1_555 yes
O8 C55 1.285(4) 1_555 1_555 yes
O9 C55 1.218(4) 1_555 1_555 yes
O10 C57 1.276(5) 1_555 1_555 yes
O11 C57 1.175(5) 1_555 1_555 yes
N1 C7 1.282(4) 1_555 1_555 yes
N1 C8 1.478(4) 1_555 1_555 yes
N2 C15 1.292(5) 1_555 1_555 yes
N2 C16 1.479(5) 1_555 1_555 yes
N3 C29 1.490(4) 1_555 1_555 yes
N3 C30 1.285(4) 1_555 1_555 yes
N4 C37 1.278(4) 1_555 1_555 yes
N4 C38 1.492(4) 1_555 1_555 yes
C1 C2 1.417(6) 1_555 1_555 yes
C1 C6 1.405(4) 1_555 1_555 yes
C2 C3 1.415(5) 1_555 1_555 yes
C2 C7 1.429(5) 1_555 1_555 yes
C3 C4 1.367(5) 1_555 1_555 yes
C3 H1 0.970 1_555 1_555 yes
C4 C5 1.375(7) 1_555 1_555 yes
C4 C45 1.525(6) 1_555 1_555 yes
C5 C6 1.402(5) 1_555 1_555 yes
C5 H2 0.970 1_555 1_555 yes
C6 C15 1.442(6) 1_555 1_555 yes
C7 H3 0.970 1_555 1_555 yes
C8 C9 1.503(5) 1_555 1_555 yes
C8 H4 0.970 1_555 1_555 yes
C8 H5 0.970 1_555 1_555 yes
C9 C10 1.356(5) 1_555 1_555 yes
C9 C14 1.378(6) 1_555 1_555 yes
C10 C11 1.386(5) 1_555 1_555 yes
C10 H6 0.970 1_555 1_555 yes
C11 C12 1.369(6) 1_555 1_555 yes
C11 C46 1.476(6) 1_555 1_555 yes
C12 C13 1.386(8) 1_555 1_555 yes
C12 H7 0.970 1_555 1_555 yes
C13 C14 1.371(6) 1_555 1_555 yes
C13 H8 0.970 1_555 1_555 yes
C14 H9 0.970 1_555 1_555 yes
C15 H10 0.970 1_555 1_555 yes
C16 C17 1.512(5) 1_555 1_555 yes
C16 H11 0.970 1_555 1_555 yes
C16 H12 0.970 1_555 1_555 yes
C17 C18 1.376(7) 1_555 1_555 yes
C17 C22 1.365(7) 1_555 1_555 yes
C18 C19 1.408(6) 1_555 1_555 yes
C18 H13 0.970 1_555 1_555 yes
C19 C20 1.362(8) 1_555 1_555 yes
C19 C47 1.485(8) 1_555 1_555 yes
C20 C21 1.340(9) 1_555 1_555 yes
C20 H14 0.970 1_555 1_555 yes
C21 C22 1.407(7) 1_555 1_555 yes
C21 H15 0.970 1_555 1_555 yes
C22 H16 0.970 1_555 1_555 yes
C23 C24 1.390(5) 1_555 1_555 yes
C23 C28 1.383(4) 1_555 1_555 yes
C23 H17 0.970 1_555 1_555 yes
C24 C25 1.358(7) 1_555 1_555 yes
C24 C48 1.487(6) 1_555 1_555 yes
C25 C26 1.383(6) 1_555 1_555 yes
C25 H18 0.970 1_555 1_555 yes
C26 C27 1.375(6) 1_555 1_555 yes
C26 H19 0.970 1_555 1_555 yes
C27 C28 1.379(6) 1_555 1_555 yes
C27 H20 0.970 1_555 1_555 yes
C28 C29 1.507(5) 1_555 1_555 yes
C29 H21 0.970 1_555 1_555 yes
C29 H22 0.970 1_555 1_555 yes
C30 C31 1.439(4) 1_555 1_555 yes
C30 H23 0.970 1_555 1_555 yes
C31 C32 1.392(4) 1_555 1_555 yes
C31 C36 1.413(5) 1_555 1_555 yes
C32 C33 1.396(4) 1_555 1_555 yes
C32 H24 0.970 1_555 1_555 yes
C33 C34 1.378(5) 1_555 1_555 yes
C33 C49 1.507(5) 1_555 1_555 yes
C34 C35 1.411(5) 1_555 1_555 yes
C34 H25 0.970 1_555 1_555 yes
C35 C36 1.415(4) 1_555 1_555 yes
C35 C37 1.440(5) 1_555 1_555 yes
C37 H26 0.970 1_555 1_555 yes
C38 C39 1.506(5) 1_555 1_555 yes
C38 H27 0.970 1_555 1_555 yes
C38 H28 0.970 1_555 1_555 yes
C39 C40 1.377(5) 1_555 1_555 yes
C39 C44 1.389(6) 1_555 1_555 yes
C40 C41 1.380(6) 1_555 1_555 yes
C40 H29 0.970 1_555 1_555 yes
C41 C42 1.367(7) 1_555 1_555 yes
C41 C50 1.503(7) 1_555 1_555 yes
C42 C43 1.393(6) 1_555 1_555 yes
C42 H30 0.970 1_555 1_555 yes
C43 C44 1.371(6) 1_555 1_555 yes
C43 H31 0.970 1_555 1_555 yes
C44 H32 0.970 1_555 1_555 yes
C45 H33 0.989 1_555 1_555 yes
C45 H34 0.990 1_555 1_555 yes
C45 H35 0.960 1_555 1_555 yes
C49 H36 0.975 1_555 1_555 yes
C49 H37 0.989 1_555 1_555 yes
C49 H38 0.966 1_555 1_555 yes
C51 C52 1.500(5) 1_555 1_555 yes
C52 H39 0.972 1_555 1_555 yes
C52 H40 0.980 1_555 1_555 yes
C52 H41 0.984 1_555 1_555 yes
C53 C54 1.517(5) 1_555 1_555 yes
C54 H42 0.997 1_555 1_555 yes
C54 H43 0.966 1_555 1_555 yes
C54 H44 0.985 1_555 1_555 yes
C55 C56 1.513(7) 1_555 1_555 yes
C56 H45 0.967 1_555 1_555 yes
C56 H46 0.995 1_555 1_555 yes
C56 H47 0.977 1_555 1_555 yes
C57 C58 1.498(7) 1_555 1_555 yes
C58 H48 0.988 1_555 1_555 yes
C58 H49 0.982 1_555 1_555 yes
C58 H50 0.965 1_555 1_555 yes
